data_7156896
loop_
_publ_author_name
'Palai, Bibhuti Bhusana'
'Soren, Ramachandra'
'Sharma, Nagendra K.'

_publ_section_title
;
 BODIPY analogues: synthesis and photophysical studies of difluoro boron
 complexes from 2-aminotropone scaffolds through N,O-chelation.
;
_journal_issue 26
_journal_name_full 'Organic &amp; biomolecular chemistry'
_journal_page_first 6497
_journal_page_last 6505
_journal_paper_doi 10.1039/c9ob00915a
_journal_volume 17
_journal_year 2019
_chemical_formula_moiety '2(C13 H16 B F2 N O3)'
_chemical_formula_sum 'C26 H32 B2 F4 N2 O6'
_chemical_formula_weight 566.15
_space_group_crystal_system triclinic
_space_group_IT_number 1
_space_group_name_Hall 'P 1'
_space_group_name_H-M_alt 'P 1'
_symmetry_space_group_name_Hall 'P 1'
_symmetry_space_group_name_H-M 'P 1'
_atom_sites_solution_hydrogens geom
_atom_sites_solution_primary direct
_audit_creation_date 2018-11-24
_audit_creation_method
;
Olex2 1.2-ac3
(compiled 2017.02.24 svn.r3390 for Rigaku Oxford Diffraction, GUI svn.r5318)
;
_audit_update_record
;
2019-01-05 deposited with the CCDC.    2019-06-04 downloaded from the CCDC.
;
_cell_angle_alpha 98.0330(10)
_cell_angle_beta 94.918(2)
_cell_angle_gamma 94.9710(10)
_cell_formula_units_Z 1
_cell_length_a 8.1582(2)
_cell_length_b 9.4094(2)
_cell_length_c 9.4305(2)
_cell_measurement_reflns_used 20024
_cell_measurement_temperature 293(2)
_cell_measurement_theta_max 79.2850
_cell_measurement_theta_min 4.7090
_cell_volume 710.60(3)
_computing_cell_refinement 'CrysAlisPro 1.171.39.46b (Rigaku OD, 2018)'
_computing_data_collection 'CrysAlisPro 1.171.39.46b (Rigaku OD, 2018)'
_computing_data_reduction 'CrysAlisPro 1.171.39.46b (Rigaku OD, 2018)'
_computing_molecular_graphics 'Olex2 (Dolomanov et al., 2009)'
_computing_publication_material 'Olex2 (Dolomanov et al., 2009)'
_computing_structure_refinement 'ShelXL (Sheldrick, 2015)'
_computing_structure_solution 'SIR2004 (Burla et al., 2007)'
_diffrn_ambient_temperature 293(2)
_diffrn_detector 'CCD plate'
_diffrn_detector_type 'Pilatus 200K'
_diffrn_measured_fraction_theta_full 1.000
_diffrn_measured_fraction_theta_max 0.987
_diffrn_measurement_details
;
List of Runs (angles in degrees, time in seconds):

  # Type    Start    End  Width  t~exp~   \w     \q     \k     \f   Frames
#--------------------------------------------------------------------------
  1  \w    -89.00  -2.00   0.50    0.50    --  -38.50 125.00 -61.00  174
  2  \w   -102.00 -13.00   0.50    0.50    --  -38.50 145.00 105.00  178
  3  \w     34.00 113.00   0.50    0.50    --   49.56-145.00  53.00  158
  4  \w     94.00 176.00   0.50    0.50    --  111.00 125.00 -61.00  164
  5  \w     83.00 175.00   0.50    0.50    --  111.00 145.00 105.00  184
  6  \w     46.00 117.00   0.50    0.50    --  111.00-125.00-138.00  142
  7  \w    -44.00  -6.00   0.50    0.50    --   10.00 130.00 100.90   76
  8  \w    -33.00  -6.00   0.50    0.50    --   22.00 132.00-144.23   54
  9  \w      3.00  32.00   0.50    0.50    --   34.00  90.00 -73.24   58
 10  \w     10.00  36.00   0.50    0.50    --   38.00  85.00 -28.83   52
 11  \w     10.00  36.00   0.50    0.50    --   38.00  85.00 133.67   52
 12  \w     11.00  38.00   0.50    0.50    --   38.00  84.00   3.74   54
 13  \w     11.00  39.00   0.50    0.50    --   38.00  83.00-175.02   56
 14  \w   -105.00 -35.00   0.50    0.50    --  -38.50 -37.00  30.00  140
 15  \w    -42.00  28.00   0.50    0.50    --  -38.50  37.00 -30.00  140
 16  \w     18.00  45.00   0.50    0.50    --   42.00  78.00 118.67   54
 17  \w     17.00  45.00   0.50    0.50    --   42.00  80.00  63.19   56
 18  \w     24.00 101.00   0.50    0.50    --   49.56-125.00-138.00  154
 19  \w     26.00 114.00   0.50    0.50    --   49.56  77.00-120.00  176
 20  \w     26.00 114.00   0.50    0.50    --   49.56  77.00 150.00  176
 21  \w     26.00 114.00   0.50    0.50    --   49.56  77.00  90.00  176
 22  \w     31.00 119.00   0.50    0.50    --   54.00  77.00  50.03  176
 23  \w     31.00 118.00   0.50    0.50    --   54.00  76.00  -7.71  174
 24  \w     35.00 122.00   0.50    0.50    --   58.00  76.00-116.88  174
 25  \w     35.00 122.00   0.50    0.50    --   58.00  76.00  98.61  174
 26  \w     37.00 122.00   0.50    0.50    --   58.00  74.00 -69.90  170
 27  \w     41.00 121.00   0.50    0.50    --   58.00  68.00  65.36  160
 28  \w     35.00 122.00   0.50    0.50    --   58.00  76.00 151.89  174
 29  \w     35.00 122.00   0.50    0.50    --   58.00  76.00 -91.85  174
 30  \w     39.00 126.00   0.50    0.50    --   62.00  76.00-178.98  174
 31  \w     39.00 127.00   0.50    0.50    --   62.00  77.00 -36.38  176
 32  \w     45.00 125.00   0.50    0.50    --   62.00  67.00 -95.12  160
 33  \w     43.00 130.00   0.50    0.50    --   66.00  76.00 -50.64  174
 34  \w     50.00  95.00   0.50    0.50    --   70.00  76.00-165.32   90
 35  \w     60.00  86.00   0.50    0.50    --   74.00  69.00  93.19   52
 36  \w     61.00 100.00   0.50    0.50    --   78.00  67.00  35.32   78
 37  \w    113.00 139.00   0.50    0.50    --   78.00  67.00-138.79   52
 38  \w     61.00  93.00   0.50    0.50    --   78.00  67.00-138.79   64
 39  \w     61.00  87.00   0.50    0.50    --   82.00  76.00  98.29   52
 40  \w     68.00 101.00   0.50    0.50    --   82.00  63.00  13.18   66
 41  \w     72.00 111.00   0.50    0.50    --   86.00  65.00 -37.01   78
 42  \w     80.00 138.00   0.50    0.50    --   94.00  62.00 138.11  116
 43  \w     77.00 109.00   0.50    0.50    --   98.00  77.00  67.74   64
 44  \w    124.00 174.00   0.50    0.50    --  111.00  77.00-120.00  100
 45  \w     49.00  78.00   0.50    0.50    --  111.00 -77.00 -30.00   58
 46  \w     89.00 115.00   0.50    0.50    --  111.00  77.00-120.00   52
 47  \w     98.00 124.00   0.50    0.50    --  111.00  61.00-150.00   52
 48  \w     44.00  73.00   0.50    0.50    --  111.00-111.00 150.00   58
 49  \w    123.00 149.00   0.50    0.50    --  111.00  77.00  30.00   52
 50  \w    129.00 175.00   0.50    0.50    --  111.00  77.00 -30.00   92
 51  \w     87.00 112.00   0.50    0.50    --  111.00-111.00 -60.00   50
 52  \w     53.00  82.00   0.50    0.50    --  111.00-111.00 -60.00   58
 53  \w     48.00  99.00   0.50    0.50    --  111.00 -45.00 -60.00  102
 54  \w     79.00 113.00   0.50    0.50    --  111.00-111.00 150.00   68
 55  \w     89.00 115.00   0.50    0.50    --  111.00  77.00  30.00   52
 56  \w    132.00 166.00   0.50    0.50    --  111.00  61.00-150.00   68
 57  \w    146.00 176.00   0.50    0.50    --  111.00  77.00  90.00   60
 58  \w     94.00 134.00   0.50    0.50    --  111.00 -77.00 -30.00   80
 59  \w     88.00 126.00   0.50    0.50    --  111.00  77.00 150.00   76
 60  \w     88.00 122.00   0.50    0.50    --  111.00  77.00  90.00   68
 61  \w    131.00 160.00   0.50    0.50    --  111.00  77.00 -90.00   58
 62  \w     88.00 114.00   0.50    0.50    --  111.00  77.00 -30.00   52
 63  \w     89.00 130.00   0.50    0.50    --  111.00  77.00 120.00   82
 64  \w     90.00 138.00   0.50    0.50    --  111.00  77.00-180.00   96
 65  \w     88.00 114.00   0.50    0.50    --  111.00  77.00 -90.00   52
 66  \w    100.00 127.00   0.50    0.50    --  111.00  61.00-120.00   54
 67  \w     47.00  87.00   0.50    0.50    --  111.00 -94.00 -60.00   80
 68  \w    137.00 175.00   0.50    0.50    --  111.00  77.00-150.00   76
 69  \w     82.00 108.00   0.50    0.50    --  111.00 -15.00 150.00   52
 70  \w    100.00 126.00   0.50    0.50    --  111.00  61.00  90.00   52
 71  \w     89.00 115.00   0.50    0.50    --  111.00  77.00-150.00   52
 72  \w     88.00 114.00   0.50    0.50    --  111.00 -30.00 -30.00   52
 73  \w     98.00 133.00   0.50    0.50    --  111.00  61.00 -60.00   70
 74  \w     50.00  83.00   0.50    0.50    --  111.00 -30.00 -30.00   66
 75  \w     87.00 113.00   0.50    0.50    --  111.00-111.00-120.00   52
 76  \w     44.00  79.00   0.50    0.50    --  111.00-111.00-120.00   70
 77  \w     84.00 109.00   0.50    0.50    --  111.00 -94.00  30.00   50
 78  \w     78.00 108.00   0.50    0.50    --  111.00 -94.00-180.00   60
 79  \w     48.00  73.00   0.50    0.50    --  111.00 -94.00-180.00   50
 80  \w    146.00 172.00   0.50    0.50    --  111.00  15.00 120.00   52
 81  \w     81.00 114.00   0.50    0.50    --  111.00 -45.00 -30.00   66
 82  \w     88.00 123.00   0.50    0.50    --  111.00  77.00 -60.00   70
 83  \w    109.00 138.00   0.50    0.50    --  111.00  45.00-120.00   58
 84  \w    144.00 170.00   0.50    0.50    --  111.00  45.00-120.00   52
 85  \w     67.00 101.00   0.50    0.50    --  111.00 -94.00   0.00   68
 86  \w     95.00 133.00   0.50    0.50    --  111.00 -77.00-150.00   76
 87  \w    150.00 175.00   0.50    0.50    --  111.00  77.00  60.00   50
 88  \w     79.00 112.00   0.50    0.50    --  111.00-111.00-180.00   66
 89  \w     92.00 118.00   0.50    0.50    --  111.00  77.00  60.00   52
 90  \w     43.00  78.00   0.50    0.50    --  111.00 -15.00 150.00   70
 91  \w     52.00  77.00   0.50    0.50    --  111.00 -77.00-150.00   50
 92  \w     57.00 104.00   0.50    0.50    --  111.00 -77.00  90.00   94
 93  \w    104.00 131.00   0.50    0.50    --  111.00  15.00 120.00   54
 94  \w     98.00 135.00   0.50    0.50    --  111.00  61.00   0.00   74
 95  \w     84.00 113.00   0.50    0.50    --  111.00-111.00 -90.00   58
 96  \w    117.00 175.00   0.50    0.50    --  111.00  45.00 120.00  116
 97  \w     99.00 135.00   0.50    0.50    --  111.00  61.00  30.00   72
 98  \w     48.00  77.00   0.50    0.50    --  111.00 -15.00  60.00   58
 99  \w     87.00 114.00   0.50    0.50    --  111.00 -15.00  60.00   54
100  \w    128.00 172.00   0.50    0.50    --  111.00  61.00-180.00   88
101  \w     42.00  68.00   0.50    0.50    --  111.00-111.00 -90.00   52
102  \w    114.00 176.00   0.50    0.50    --  111.00  45.00  60.00  124
103  \w     58.00 144.00   0.50    0.50    --  111.00 178.00-120.00  172
104  \w     99.00 146.00   0.50    0.50    --  111.00  61.00 -90.00   94
105  \w     48.00  74.00   0.50    0.50    --  111.00 -81.00-128.54   52
106  \w     84.00 110.00   0.50    0.50    --  111.00 -81.00-128.54   52
107  \w    107.00 166.00   0.50    0.50    --  111.00  45.00-180.00  118
108  \w    126.00 151.00   0.50    0.50    --  111.00  45.00 -60.00   50
109  \w     89.00 143.00   0.50    0.50    --  111.00  77.00   0.00  108
110  \w     66.00 113.00   0.50    0.50    --  111.00-111.00 120.00   94
111  \w    117.00 163.00   0.50    0.50    --  111.00 102.00  78.43   92
112  \w    101.00 126.00   0.50    0.50    --  111.00  61.00-180.00   50
113  \w     52.00  78.00   0.50    0.50    --  111.00 -45.00 -30.00   52
114  \w     65.00  90.00   0.50    0.50    --  111.00-145.00  53.00   50
;
_diffrn_measurement_device 'four-circle diffractometer'
_diffrn_measurement_device_type 'SuperNova, Dual, Cu at home/near, Pilatus 200K'
_diffrn_measurement_method '\w scans'
_diffrn_orient_matrix_type 'CrysAlisPro convention (1999,Acta A55,543-557)'
_diffrn_orient_matrix_UB_11 -0.0384707000
_diffrn_orient_matrix_UB_12 -0.1652662000
_diffrn_orient_matrix_UB_13 -0.0290349000
_diffrn_orient_matrix_UB_21 -0.0276496000
_diffrn_orient_matrix_UB_22 0.0057442000
_diffrn_orient_matrix_UB_23 -0.1626788000
_diffrn_orient_matrix_UB_31 0.1845035000
_diffrn_orient_matrix_UB_32 -0.0164450000
_diffrn_orient_matrix_UB_33 -0.0134562000
_diffrn_radiation_monochromator mirror
_diffrn_radiation_probe x-ray
_diffrn_radiation_type CuK\a
_diffrn_radiation_wavelength 1.54184
_diffrn_reflns_av_R_equivalents 0.0504
_diffrn_reflns_av_unetI/netI 0.0277
_diffrn_reflns_Laue_measured_fraction_full 1.000
_diffrn_reflns_Laue_measured_fraction_max 0.987
_diffrn_reflns_limit_h_max 10
_diffrn_reflns_limit_h_min -8
_diffrn_reflns_limit_k_max 11
_diffrn_reflns_limit_k_min -11
_diffrn_reflns_limit_l_max 12
_diffrn_reflns_limit_l_min -12
_diffrn_reflns_number 23088
_diffrn_reflns_point_group_measured_fraction_full 0.942
_diffrn_reflns_point_group_measured_fraction_max 0.912
_diffrn_reflns_theta_full 67.684
_diffrn_reflns_theta_max 79.924
_diffrn_reflns_theta_min 4.759
_diffrn_source 'micro-focus sealed X-ray tube'
_diffrn_source_type 'SuperNova (Cu) X-ray Source'
_exptl_absorpt_coefficient_mu 0.929
_exptl_absorpt_correction_T_max 1.00000
_exptl_absorpt_correction_T_min 0.24227
_exptl_absorpt_correction_type multi-scan
_exptl_absorpt_process_details
;
CrysAlisPro 1.171.39.46b (Rigaku Oxford Diffraction, 2018)
Empirical absorption correction using spherical harmonics,
 implemented in SCALE3 ABSPACK scaling algorithm.
;
_exptl_crystal_colour 'clear whiteish colourless'
_exptl_crystal_colour_lustre clear
_exptl_crystal_colour_modifier whiteish
_exptl_crystal_colour_primary colourless
_exptl_crystal_density_diffrn 1.323
_exptl_crystal_description plate
_exptl_crystal_F_000 296
_exptl_crystal_size_max 0.21
_exptl_crystal_size_mid 0.21
_exptl_crystal_size_min 0.2
_refine_diff_density_max 0.468
_refine_diff_density_min -0.286
_refine_diff_density_rms 0.049
_refine_ls_abs_structure_details
;
 Flack x determined using 2267 quotients [(I+)-(I-)]/[(I+)+(I-)]
 (Parsons, Flack and Wagner, Acta Cryst. B69 (2013) 249-259).
;
_refine_ls_abs_structure_Flack -0.10(16)
_refine_ls_extinction_method none
_refine_ls_goodness_of_fit_ref 1.074
_refine_ls_hydrogen_treatment constr
_refine_ls_matrix_type full
_refine_ls_number_parameters 367
_refine_ls_number_reflns 5644
_refine_ls_number_restraints 3
_refine_ls_restrained_S_all 1.074
_refine_ls_R_factor_all 0.0622
_refine_ls_R_factor_gt 0.0604
_refine_ls_shift/su_max 0.000
_refine_ls_shift/su_mean 0.000
_refine_ls_structure_factor_coef Fsqd
_refine_ls_weighting_details 'w=1/[\s^2^(Fo^2^)+(0.1419P)^2^+0.0243P] where P=(Fo^2^+2Fc^2^)/3'
_refine_ls_weighting_scheme calc
_refine_ls_wR_factor_gt 0.1778
_refine_ls_wR_factor_ref 0.1813
_reflns_Friedel_coverage 0.847
_reflns_Friedel_fraction_full 0.884
_reflns_Friedel_fraction_max 0.837
_reflns_number_gt 5351
_reflns_number_total 5644
_reflns_threshold_expression 'I > 2\s(I)'
_cod_data_source_file c9ob00915a2.cif
_cod_data_source_block 3c
_cod_depositor_comments 'Adding full bibliography for 7156891--7156896.cif.'
_cod_database_code 7156896
_shelx_shelxl_version_number 2016/4
_chemical_oxdiff_formula 'C24 H32 B2 F4 N4 O6 '
_shelx_space_group_comment
;
The symmetry employed for this shelxl refinement is uniquely defined
by the following loop, which should always be used as a source of
symmetry information in preference to the above space-group names.
They are only intended as comments.
;
_diffrn_oxdiff_ac3_digest_frames
;
01e4d20231d73648d14f586067648b505010126ebf0
;
_reflns_odcompleteness_completeness 97.36
_reflns_odcompleteness_iscentric 1
_reflns_odcompleteness_theta 80.95
_olex2_refinement_description
;
1. Fixed Uiso
 At 1.2 times of:
  All C(H) groups
 At 1.5 times of:
  All C(H,H,H) groups
2.a Ternary CH refined with riding coordinates:
 C7AA(H7AA), C8AA(H8AA), C9(H9), C8(H8)
2.b Aromatic/amide H refined with riding coordinates:
 C5AA(H5AA), C6(H6), C5(H5), C4(H4), C4AA(H4AA), C3(H3), C2(H2), C1AA(H1AA),
 C3AA(H3AA), C2AA(H2AA)
2.c Idealised Me refined as rotating group:
 C0BA(H0BA,H0BB,H0BC), C9AA(H9AA,H9AB,H9AC), C2BA(H2BA,H2BB,H2BC), C10(H10A,
 H10B,H10C), C13(H13A,H13B,H13C), C11(H11A,H11B,H11C)
;
_olex2_submission_special_instructions 'No special instructions were received'
_oxdiff_exptl_absorpt_empirical_details
;
Empirical correction (ABSPACK) includes:
- Absorption correction using spherical harmonics
- Frame scaling
;
_oxdiff_exptl_absorpt_empirical_full_max 4.294
_oxdiff_exptl_absorpt_empirical_full_min 0.325

loop_
_space_group_symop_operation_xyz
'x, y, z'

loop_
_atom_site_label
_atom_site_type_symbol
_atom_site_fract_x
_atom_site_fract_y
_atom_site_fract_z
_atom_site_U_iso_or_equiv
_atom_site_adp_type
_atom_site_occupancy
_atom_site_site_symmetry_order
_atom_site_calc_flag
_atom_site_refinement_flags_posn
F3 F 0.7174(4) 0.0102(3) 0.4899(3) 0.0758(7) Uani 1 1 d .
F4 F 0.4677(4) 0.0393(3) 0.5672(3) 0.0867(9) Uani 1 1 d .
O2AA O 1.0046(3) 0.1249(3) 0.7265(4) 0.0697(7) Uani 1 1 d .
F1 F -0.1140(4) 0.5472(4) 0.0554(4) 0.0900(9) Uani 1 1 d .
N0AA N 0.6929(3) 0.2280(3) 0.6561(3) 0.0455(5) Uani 1 1 d .
O1 O 0.0260(5) 0.4127(3) 0.2091(4) 0.0755(8) Uani 1 1 d .
O0AA O 0.5742(4) 0.2008(3) 0.4201(3) 0.0714(8) Uani 1 1 d .
O1AA O 0.8368(5) -0.0396(3) 0.8048(4) 0.0736(8) Uani 1 1 d .
F2 F 0.1167(5) 0.4591(4) -0.0123(3) 0.0985(10) Uani 1 1 d .
O3 O 0.4058(4) 0.7621(4) -0.0197(3) 0.0732(8) Uani 1 1 d .
N1 N 0.1438(4) 0.6435(3) 0.1987(3) 0.0509(6) Uani 1 1 d .
C6AA C 0.7076(4) 0.3550(3) 0.6120(3) 0.0471(6) Uani 1 1 d .
C0AA C 0.6335(5) 0.3364(4) 0.4646(4) 0.0566(8) Uani 1 1 d .
C7AA C 0.7551(4) 0.2017(3) 0.7995(3) 0.0449(6) Uani 1 1 d .
H7AA H 0.823600 0.288730 0.847216 0.054 Uiso 1 1 calc R
C1BA C 0.8667(4) 0.0792(3) 0.7790(4) 0.0504(7) Uani 1 1 d .
C5AA C 0.7792(5) 0.4859(3) 0.6929(4) 0.0579(8) Uani 1 1 d .
H5AA H 0.817978 0.480627 0.787531 0.069 Uiso 1 1 calc R
C8AA C 0.6162(4) 0.1695(3) 0.8947(4) 0.0510(7) Uani 1 1 d .
H8AA H 0.554621 0.076484 0.854340 0.061 Uiso 1 1 calc R
C1 C 0.1026(5) 0.4696(4) 0.3358(4) 0.0564(7) Uani 1 1 d .
C12 C 0.3813(5) 0.7758(5) 0.1172(4) 0.0639(9) Uani 1 1 d .
C7 C 0.1809(4) 0.6133(3) 0.3308(3) 0.0470(6) Uani 1 1 d .
C9 C 0.1564(5) 0.9173(4) 0.2208(4) 0.0620(8) Uani 1 1 d .
H9 H 0.229261 0.937924 0.310890 0.074 Uiso 1 1 calc R
O2 O 0.4883(5) 0.7970(8) 0.2124(5) 0.1181(19) Uani 1 1 d .
C8 C 0.1952(4) 0.7729(4) 0.1382(3) 0.0540(7) Uani 1 1 d .
H8 H 0.135672 0.763021 0.042042 0.065 Uiso 1 1 calc R
C6 C 0.2787(5) 0.7016(4) 0.4463(4) 0.0544(7) Uani 1 1 d .
H6 H 0.328517 0.787772 0.425191 0.065 Uiso 1 1 calc R
C5 C 0.3098(5) 0.6767(5) 0.5860(4) 0.0638(9) Uani 1 1 d .
H5 H 0.375715 0.750512 0.646029 0.077 Uiso 1 1 calc R
C4 C 0.2591(6) 0.5592(6) 0.6526(5) 0.0719(11) Uani 1 1 d .
H4 H 0.289646 0.568218 0.751008 0.086 Uiso 1 1 calc R
C0BA C 0.6910(6) 0.1606(5) 1.0461(4) 0.0667(9) Uani 1 1 d .
H0BA H 0.775633 0.095733 1.041459 0.100 Uiso 1 1 calc GR
H0BB H 0.606362 0.125693 1.100973 0.100 Uiso 1 1 calc GR
H0BC H 0.738196 0.254627 1.091440 0.100 Uiso 1 1 calc GR
C9AA C 0.4975(7) 0.2865(6) 0.8989(6) 0.0762(12) Uani 1 1 d .
H9AA H 0.557660 0.378662 0.934484 0.114 Uiso 1 1 calc GR
H9AB H 0.413958 0.266725 0.961150 0.114 Uiso 1 1 calc GR
H9AC H 0.446298 0.287854 0.803591 0.114 Uiso 1 1 calc GR
C4AA C 0.8003(7) 0.6209(4) 0.6521(6) 0.0742(12) Uani 1 1 d .
H4AA H 0.851599 0.693342 0.723264 0.089 Uiso 1 1 calc R
C3 C 0.1698(6) 0.4325(6) 0.5912(5) 0.0746(11) Uani 1 1 d .
H3 H 0.152989 0.364163 0.652195 0.089 Uiso 1 1 calc R
C2 C 0.1007(6) 0.3920(4) 0.4489(5) 0.0682(10) Uani 1 1 d .
H2 H 0.045683 0.299629 0.427871 0.082 Uiso 1 1 calc R
B0AA B 0.6089(6) 0.1101(4) 0.5328(4) 0.0574(9) Uani 1 1 d .
C1AA C 0.6222(8) 0.4391(6) 0.3728(5) 0.0802(13) Uani 1 1 d .
H1AA H 0.570228 0.405863 0.281070 0.096 Uiso 1 1 calc R
B1 B 0.0391(7) 0.5147(6) 0.1040(5) 0.0694(11) Uani 1 1 d .
C3AA C 0.7566(8) 0.6650(5) 0.5212(7) 0.0852(16) Uani 1 1 d .
H3AA H 0.784597 0.761968 0.515938 0.102 Uiso 1 1 calc R
C2BA C 1.1155(7) 0.0172(8) 0.6883(8) 0.0922(16) Uani 1 1 d .
H2BA H 1.062980 -0.052318 0.609828 0.138 Uiso 1 1 calc GR
H2BB H 1.142290 -0.030325 0.769727 0.138 Uiso 1 1 calc GR
H2BC H 1.214888 0.062845 0.660051 0.138 Uiso 1 1 calc GR
C2AA C 0.6783(8) 0.5851(7) 0.3999(7) 0.0879(17) Uani 1 1 d .
H2AA H 0.659045 0.635514 0.323019 0.105 Uiso 1 1 calc R
C10 C 0.1911(9) 1.0392(6) 0.1327(8) 0.0914(16) Uani 1 1 d .
H10A H 0.302687 1.040503 0.107369 0.137 Uiso 1 1 calc GR
H10B H 0.176614 1.129800 0.188739 0.137 Uiso 1 1 calc GR
H10C H 0.115920 1.024035 0.046725 0.137 Uiso 1 1 calc GR
C13 C 0.5763(6) 0.7540(8) -0.0475(7) 0.0877(15) Uani 1 1 d .
H13A H 0.580898 0.704309 -0.142994 0.132 Uiso 1 1 calc GR
H13B H 0.630247 0.702563 0.021069 0.132 Uiso 1 1 calc GR
H13C H 0.631168 0.849679 -0.039162 0.132 Uiso 1 1 calc GR
C11 C -0.0182(8) 0.9105(6) 0.2567(8) 0.0903(16) Uani 1 1 d .
H11A H -0.091404 0.883774 0.170002 0.135 Uiso 1 1 calc GR
H11B H -0.040106 1.003323 0.303493 0.135 Uiso 1 1 calc GR
H11C H -0.035599 0.840152 0.319876 0.135 Uiso 1 1 calc GR

loop_
_atom_site_aniso_label
_atom_site_aniso_U_11
_atom_site_aniso_U_22
_atom_site_aniso_U_33
_atom_site_aniso_U_23
_atom_site_aniso_U_13
_atom_site_aniso_U_12
F3 0.0972(19) 0.0528(11) 0.0730(13) -0.0117(9) 0.0127(13) 0.0124(11)
F4 0.0732(16) 0.0892(18) 0.0825(16) -0.0139(14) 0.0088(12) -0.0347(14)
O2AA 0.0467(14) 0.0694(16) 0.092(2) 0.0053(14) 0.0197(13) 0.0007(11)
F1 0.0753(18) 0.097(2) 0.0841(17) 0.0025(14) -0.0338(14) -0.0094(14)
N0AA 0.0503(14) 0.0362(10) 0.0476(12) 0.0008(9) 0.0059(10) -0.0017(9)
O1 0.084(2) 0.0554(14) 0.0753(17) -0.0061(12) -0.0100(15) -0.0139(13)
O0AA 0.088(2) 0.0666(16) 0.0533(13) -0.0028(11) -0.0081(13) 0.0068(14)
O1AA 0.085(2) 0.0476(13) 0.096(2) 0.0206(13) 0.0308(16) 0.0159(12)
F2 0.128(3) 0.091(2) 0.0655(15) -0.0237(14) 0.0107(16) 0.0055(18)
O3 0.0582(16) 0.100(2) 0.0573(14) 0.0028(14) 0.0101(12) -0.0046(14)
N1 0.0499(15) 0.0532(13) 0.0452(12) 0.0002(10) -0.0026(10) -0.0003(11)
C6AA 0.0481(16) 0.0436(14) 0.0505(14) 0.0048(11) 0.0116(12) 0.0069(11)
C0AA 0.064(2) 0.0586(18) 0.0499(15) 0.0072(13) 0.0091(14) 0.0162(15)
C7AA 0.0502(16) 0.0343(11) 0.0478(14) 0.0031(9) 0.0037(11) -0.0033(10)
C1BA 0.0493(17) 0.0457(14) 0.0562(16) 0.0074(12) 0.0083(13) 0.0026(12)
C5AA 0.075(2) 0.0365(14) 0.0627(17) 0.0049(12) 0.0162(16) 0.0016(13)
C8AA 0.0535(18) 0.0457(14) 0.0533(15) 0.0060(11) 0.0107(13) -0.0004(12)
C1 0.0511(18) 0.0503(16) 0.0646(18) 0.0035(13) 0.0015(14) 0.0000(13)
C12 0.057(2) 0.085(3) 0.0528(17) 0.0230(16) 0.0036(15) 0.0053(17)
C7 0.0407(14) 0.0501(14) 0.0481(14) 0.0021(11) 0.0017(11) 0.0030(11)
C9 0.066(2) 0.0621(19) 0.0573(17) 0.0110(15) 0.0026(16) 0.0021(16)
O2 0.0601(19) 0.220(6) 0.080(2) 0.045(3) 0.0012(17) 0.016(3)
C8 0.0505(18) 0.0660(19) 0.0439(14) 0.0089(13) 0.0009(12) 0.0002(14)
C6 0.0535(18) 0.0562(17) 0.0501(16) 0.0081(13) -0.0054(13) -0.0033(14)
C5 0.067(2) 0.069(2) 0.0501(17) 0.0052(15) -0.0062(15) -0.0025(17)
C4 0.078(3) 0.082(3) 0.0562(19) 0.0216(18) -0.0020(18) 0.002(2)
C0BA 0.075(2) 0.071(2) 0.0537(17) 0.0103(15) 0.0119(16) -0.0006(18)
C9AA 0.073(3) 0.077(3) 0.089(3) 0.020(2) 0.035(2) 0.028(2)
C4AA 0.094(3) 0.0404(16) 0.092(3) 0.0082(16) 0.033(2) 0.0042(16)
C3 0.077(3) 0.077(2) 0.075(2) 0.031(2) 0.008(2) 0.005(2)
C2 0.066(2) 0.0530(18) 0.086(3) 0.0150(17) 0.009(2) -0.0007(16)
B0AA 0.063(2) 0.0490(17) 0.0542(18) -0.0058(14) 0.0053(16) -0.0063(16)
C1AA 0.107(4) 0.087(3) 0.057(2) 0.027(2) 0.015(2) 0.037(3)
B1 0.074(3) 0.065(2) 0.058(2) -0.0136(18) -0.0092(19) -0.002(2)
C3AA 0.114(4) 0.054(2) 0.104(4) 0.034(2) 0.050(3) 0.027(2)
C2BA 0.055(3) 0.111(4) 0.110(4) 0.000(3) 0.017(2) 0.025(3)
C2AA 0.103(4) 0.087(3) 0.094(3) 0.049(3) 0.036(3) 0.042(3)
C10 0.105(4) 0.071(3) 0.108(4) 0.034(3) 0.025(3) 0.013(3)
C13 0.058(3) 0.110(4) 0.091(3) 0.001(3) 0.022(2) -0.004(3)
C11 0.087(3) 0.078(3) 0.117(4) 0.025(3) 0.041(3) 0.024(3)

loop_
_atom_type_symbol
_atom_type_description
_atom_type_scat_dispersion_real
_atom_type_scat_dispersion_imag
_atom_type_scat_source
C C 0.0181 0.0091 'International Tables Vol C Tables 4.2.6.8 and 6.1.1.4'
H H 0.0000 0.0000 'International Tables Vol C Tables 4.2.6.8 and 6.1.1.4'
B B 0.0090 0.0039 'International Tables Vol C Tables 4.2.6.8 and 6.1.1.4'
F F 0.0727 0.0534 'International Tables Vol C Tables 4.2.6.8 and 6.1.1.4'
N N 0.0311 0.0180 'International Tables Vol C Tables 4.2.6.8 and 6.1.1.4'
O O 0.0492 0.0322 'International Tables Vol C Tables 4.2.6.8 and 6.1.1.4'

loop_
_geom_angle_atom_site_label_1
_geom_angle_atom_site_label_2
_geom_angle_atom_site_label_3
_geom_angle
C1BA O2AA C2BA 116.3(4)
C6AA N0AA C7AA 124.2(3)
C6AA N0AA B0AA 110.6(3)
C7AA N0AA B0AA 125.1(3)
C1 O1 B1 111.2(3)
C0AA O0AA B0AA 110.9(3)
C12 O3 C13 114.4(4)
C7 N1 C8 128.7(3)
C7 N1 B1 110.7(3)
C8 N1 B1 120.5(3)
N0AA C6AA C0AA 107.6(3)
N0AA C6AA C5AA 126.7(3)
C5AA C6AA C0AA 125.8(3)
O0AA C0AA C6AA 111.0(3)
O0AA C0AA C1AA 120.6(4)
C1AA C0AA C6AA 128.4(4)
N0AA C7AA H7AA 107.9
N0AA C7AA C1BA 107.4(2)
N0AA C7AA C8AA 113.0(3)
C1BA C7AA H7AA 107.9
C1BA C7AA C8AA 112.4(2)
C8AA C7AA H7AA 107.9
O2AA C1BA C7AA 109.9(3)
O1AA C1BA O2AA 124.1(3)
O1AA C1BA C7AA 126.0(3)
C6AA C5AA H5AA 115.4
C4AA C5AA C6AA 129.2(4)
C4AA C5AA H5AA 115.4
C7AA C8AA H8AA 108.9
C0BA C8AA C7AA 109.6(3)
C0BA C8AA H8AA 108.9
C0BA C8AA C9AA 110.0(3)
C9AA C8AA C7AA 110.5(3)
C9AA C8AA H8AA 108.9
O1 C1 C7 110.7(3)
O1 C1 C2 119.8(4)
C2 C1 C7 129.5(4)
O3 C12 C8 111.5(3)
O2 C12 O3 124.2(4)
O2 C12 C8 124.1(4)
N1 C7 C1 107.3(3)
N1 C7 C6 127.5(3)
C6 C7 C1 125.2(3)
C8 C9 H9 108.3
C10 C9 H9 108.3
C10 C9 C8 110.2(4)
C11 C9 H9 108.3
C11 C9 C8 111.5(4)
C11 C9 C10 110.2(4)
N1 C8 C12 109.1(3)
N1 C8 C9 116.2(3)
N1 C8 H8 106.7
C12 C8 H8 106.7
C9 C8 C12 110.8(3)
C9 C8 H8 106.7
C7 C6 H6 115.7
C5 C6 C7 128.5(3)
C5 C6 H6 115.7
C6 C5 H5 114.6
C6 C5 C4 130.8(4)
C4 C5 H5 114.6
C5 C4 H4 116.0
C3 C4 C5 128.1(4)
C3 C4 H4 116.0
C8AA C0BA H0BA 109.5
C8AA C0BA H0BB 109.5
C8AA C0BA H0BC 109.5
H0BA C0BA H0BB 109.5
H0BA C0BA H0BC 109.5
H0BB C0BA H0BC 109.5
C8AA C9AA H9AA 109.5
C8AA C9AA H9AB 109.5
C8AA C9AA H9AC 109.5
H9AA C9AA H9AB 109.5
H9AA C9AA H9AC 109.5
H9AB C9AA H9AC 109.5
C5AA C4AA H4AA 115.1
C5AA C4AA C3AA 129.8(5)
C3AA C4AA H4AA 115.1
C4 C3 H3 115.7
C4 C3 C2 128.6(4)
C2 C3 H3 115.7
C1 C2 C3 129.0(4)
C1 C2 H2 115.5
C3 C2 H2 115.5
F3 B0AA N0AA 111.3(3)
F3 B0AA O0AA 111.0(3)
F4 B0AA F3 109.3(3)
F4 B0AA N0AA 113.4(3)
F4 B0AA O0AA 111.9(4)
O0AA B0AA N0AA 99.7(3)
C0AA C1AA H1AA 115.7
C0AA C1AA C2AA 128.6(5)
C2AA C1AA H1AA 115.7
F1 B1 O1 110.8(5)
F1 B1 F2 108.6(4)
F1 B1 N1 113.1(4)
O1 B1 N1 100.1(3)
F2 B1 O1 111.4(4)
F2 B1 N1 112.6(4)
C4AA C3AA H3AA 115.9
C2AA C3AA C4AA 128.3(4)
C2AA C3AA H3AA 115.9
O2AA C2BA H2BA 109.5
O2AA C2BA H2BB 109.5
O2AA C2BA H2BC 109.5
H2BA C2BA H2BB 109.5
H2BA C2BA H2BC 109.5
H2BB C2BA H2BC 109.5
C1AA C2AA H2AA 115.1
C3AA C2AA C1AA 129.8(4)
C3AA C2AA H2AA 115.1
C9 C10 H10A 109.5
C9 C10 H10B 109.5
C9 C10 H10C 109.5
H10A C10 H10B 109.5
H10A C10 H10C 109.5
H10B C10 H10C 109.5
O3 C13 H13A 109.5
O3 C13 H13B 109.5
O3 C13 H13C 109.5
H13A C13 H13B 109.5
H13A C13 H13C 109.5
H13B C13 H13C 109.5
C9 C11 H11A 109.5
C9 C11 H11B 109.5
C9 C11 H11C 109.5
H11A C11 H11B 109.5
H11A C11 H11C 109.5
H11B C11 H11C 109.5

loop_
_geom_bond_atom_site_label_1
_geom_bond_atom_site_label_2
_geom_bond_distance
F3 B0AA 1.389(5)
F4 B0AA 1.367(5)
O2AA C1BA 1.329(5)
O2AA C2BA 1.445(6)
F1 B1 1.367(7)
N0AA C6AA 1.319(4)
N0AA C7AA 1.464(4)
N0AA B0AA 1.557(4)
O1 C1 1.319(5)
O1 B1 1.477(7)
O0AA C0AA 1.322(5)
O0AA B0AA 1.477(6)
O1AA C1BA 1.186(4)
F2 B1 1.377(6)
O3 C12 1.313(5)
O3 C13 1.444(6)
N1 C7 1.332(4)
N1 C8 1.459(5)
N1 B1 1.544(5)
C6AA C0AA 1.448(5)
C6AA C5AA 1.406(5)
C0AA C1AA 1.387(5)
C7AA H7AA 0.9800
C7AA C1BA 1.531(5)
C7AA C8AA 1.541(4)
C5AA H5AA 0.9300
C5AA C4AA 1.380(5)
C8AA H8AA 0.9800
C8AA C0BA 1.520(5)
C8AA C9AA 1.527(6)
C1 C7 1.453(5)
C1 C2 1.375(6)
C12 O2 1.180(6)
C12 C8 1.547(6)
C7 C6 1.413(4)
C9 H9 0.9800
C9 C8 1.540(6)
C9 C10 1.529(6)
C9 C11 1.491(7)
C8 H8 0.9800
C6 H6 0.9300
C6 C5 1.376(5)
C5 H5 0.9300
C5 C4 1.396(6)
C4 H4 0.9300
C4 C3 1.368(7)
C0BA H0BA 0.9600
C0BA H0BB 0.9600
C0BA H0BC 0.9600
C9AA H9AA 0.9600
C9AA H9AB 0.9600
C9AA H9AC 0.9600
C4AA H4AA 0.9300
C4AA C3AA 1.384(8)
C3 H3 0.9300
C3 C2 1.397(7)
C2 H2 0.9300
C1AA H1AA 0.9300
C1AA C2AA 1.391(9)
C3AA H3AA 0.9300
C3AA C2AA 1.354(10)
C2BA H2BA 0.9600
C2BA H2BB 0.9600
C2BA H2BC 0.9600
C2AA H2AA 0.9300
C10 H10A 0.9600
C10 H10B 0.9600
C10 H10C 0.9600
C13 H13A 0.9600
C13 H13B 0.9600
C13 H13C 0.9600
C11 H11A 0.9600
C11 H11B 0.9600
C11 H11C 0.9600
